data_7709342
loop_
_publ_author_name
'Yu, XinXin'
'Cheng, Hao'
'Li, Xuan'
'Li, YaJun'
'Song, Xue-Qin'

_publ_section_title
;
 A hydrostable CuII coordination network prepared hydrothermally as
 &#x201C;turn--on&#x201D; fluorescent sensor for S2-- and selective
 adsorbent for methylene blue
;
_journal_name_full 'Dalton Transactions'
_journal_paper_doi 10.1039/D1DT04283A
_journal_year 2022
_chemical_formula_moiety 'C10 H6 Cu N O5'
_chemical_formula_sum 'C10 H6 Cu N O5'
_chemical_formula_weight 283.71
_space_group_crystal_system monoclinic
_space_group_IT_number 15
_space_group_name_Hall '-C 2yc'
_space_group_name_H-M_alt 'C 1 2/c 1'
_atom_sites_solution_hydrogens mixed
_atom_sites_solution_primary direct
_audit_creation_date 2019-11-07
_audit_creation_method
;
Olex2 1.2
(compiled 2018.05.29 svn.r3508 for OlexSys, GUI svn.r5506)
;
_audit_update_record
;
2021-10-10 deposited with the CCDC.	2022-01-20 downloaded from the CCDC.
;
_cell_angle_alpha 90
_cell_angle_beta 104.268(6)
_cell_angle_gamma 90
_cell_formula_units_Z 8
_cell_length_a 14.0500(9)
_cell_length_b 5.0906(3)
_cell_length_c 26.2723(16)
_cell_measurement_reflns_used 1934
_cell_measurement_temperature 173.20(10)
_cell_measurement_theta_max 69.7710
_cell_measurement_theta_min 7.2090
_cell_volume 1821.1(2)
_computing_cell_refinement 'CrysAlisPro 1.171.38.43f (Rigaku OD, 2015)'
_computing_data_collection 'CrysAlisPro 1.171.38.43f (Rigaku OD, 2015)'
_computing_data_reduction 'CrysAlisPro 1.171.38.43f (Rigaku OD, 2015)'
_computing_molecular_graphics 'Olex2 (Dolomanov et al., 2009)'
_computing_publication_material 'Olex2 (Dolomanov et al., 2009)'
_computing_structure_refinement 'XL (Sheldrick, 2008)'
_computing_structure_solution 'ShelXS (Sheldrick, 2008)'
_diffrn_ambient_environment N~2~
_diffrn_ambient_temperature 173.20(10)
_diffrn_detector 'CCD plate'
_diffrn_detector_area_resol_mean 16.0733
_diffrn_detector_type Eos
_diffrn_measured_fraction_theta_full 0.977
_diffrn_measured_fraction_theta_max 0.977
_diffrn_measurement_details
;
List of Runs (angles in degrees, time in seconds):

  # Type    Start    End  Width  t~exp~   \w     \q     \k     \f   Frames
#--------------------------------------------------------------------------
  1  \w    -85.00 -55.00   1.00    2.00    --   -8.50 178.00  60.00   30
  2  \w    -27.00   0.00   1.00    2.00    --   -8.50 111.00  60.00   27
  3  \w    -56.00  -2.00   1.00    2.00    --   -8.50 -50.00 -90.00   54
  4  \w    -54.00 -28.00   1.00    2.00    --   -8.50 111.00  60.00   26
  5  \w     22.00 112.00   1.00    2.00    --   54.00  77.00-120.00   90
  6  \w     20.00  45.00   1.00    2.00    --   54.00  81.00 139.27   25
  7  \w     90.00 116.00   1.00    2.00    --   54.00 152.00 -45.00   26
  8  \w    101.00 157.00   1.00    3.00    --  108.00 111.00-120.00   56
  9  \w     41.00  92.00   1.00    3.00    --  108.00 -38.00-120.00   51
 10  \w     41.00 115.00   1.00    3.00    --  108.00-111.00 -30.00   74
 11  \w     36.00  92.00   1.00    3.00    --  108.00 -25.00 -30.00   56
 12  \w     98.00 123.00   1.00    3.00    --  108.00 121.00 154.00   25
 13  \w     52.00  94.00   1.00    3.00    --  108.00 -25.00 -90.00   42
 14  \w     81.00 128.00   1.00    3.00    --  108.00 -91.00  30.00   47
 15  \w     48.00  73.00   1.00    3.00    --  108.00 -38.00  30.00   25
 16  \w    121.00 178.00   1.00    3.00    --  108.00  38.00  60.00   57
 17  \w     44.00 130.00   1.00    3.00    --  108.00 -63.00 120.00   86
 18  \w    -10.00  21.00   1.00    2.00    --   -8.50 -77.00 -60.00   31
 19  \w     41.00  68.00   1.00    2.00    --   54.00 -99.00  60.00   27
 20  \w     11.00  37.00   1.00    2.00    --   54.00 -99.00  60.00   26
 21  \w    105.00 140.00   1.00    3.00    --  108.00 -77.00 150.00   35
 22  \w     57.00 101.00   1.00    3.00    --  108.00 -50.00  30.00   44
 23  \w     58.00  84.00   1.00    3.00    --  108.00 -25.00 -60.00   26
 24  \w     73.00  99.00   1.00    3.00    --  108.00 -77.00 150.00   26
;
_diffrn_measurement_device 'four-circle diffractometer'
_diffrn_measurement_device_type 'SuperNova, Dual, Cu at zero, Eos'
_diffrn_measurement_method '\w scans'
_diffrn_orient_matrix_type 'CrysAlisPro convention (1999,Acta A55,543-557)'
_diffrn_orient_matrix_UB_11 0.0159122000
_diffrn_orient_matrix_UB_12 0.2779810000
_diffrn_orient_matrix_UB_13 0.0237145000
_diffrn_orient_matrix_UB_21 -0.0352590000
_diffrn_orient_matrix_UB_22 0.1193745000
_diffrn_orient_matrix_UB_23 -0.0553679000
_diffrn_orient_matrix_UB_31 -0.1063204000
_diffrn_orient_matrix_UB_32 0.0023700000
_diffrn_orient_matrix_UB_33 0.0060747000
_diffrn_radiation_monochromator mirror
_diffrn_radiation_probe x-ray
_diffrn_radiation_type CuK\a
_diffrn_radiation_wavelength 1.54184
_diffrn_reflns_av_R_equivalents 0.0586
_diffrn_reflns_av_unetI/netI 0.0154
_diffrn_reflns_Laue_measured_fraction_full 0.977
_diffrn_reflns_Laue_measured_fraction_max 0.977
_diffrn_reflns_limit_h_max 15
_diffrn_reflns_limit_h_min -16
_diffrn_reflns_limit_k_max 6
_diffrn_reflns_limit_k_min -6
_diffrn_reflns_limit_l_max 31
_diffrn_reflns_limit_l_min -30
_diffrn_reflns_number 1773
_diffrn_reflns_point_group_measured_fraction_full 0.977
_diffrn_reflns_point_group_measured_fraction_max 0.977
_diffrn_reflns_theta_full 66.548
_diffrn_reflns_theta_max 66.548
_diffrn_reflns_theta_min 3.472
_diffrn_source 'micro-focus sealed X-ray tube'
_diffrn_source_type 'SuperNova (Cu) X-ray Source'
_exptl_absorpt_coefficient_mu 3.543
_exptl_absorpt_correction_T_max 1.00000
_exptl_absorpt_correction_T_min 0.74827
_exptl_absorpt_correction_type multi-scan
_exptl_absorpt_process_details
;
CrysAlisPro 1.171.38.43f (Rigaku Oxford Diffraction, 2015)
Empirical absorption correction using spherical harmonics,
 implemented in SCALE3 ABSPACK scaling algorithm.
;
_exptl_crystal_colour green
_exptl_crystal_density_diffrn 2.070
_exptl_crystal_description block
_exptl_crystal_F_000 1136
_exptl_crystal_size_max 0.18
_exptl_crystal_size_mid 0.16
_exptl_crystal_size_min 0.12
_refine_diff_density_max 0.526
_refine_diff_density_min -0.793
_refine_diff_density_rms 0.124
_refine_ls_extinction_method none
_refine_ls_goodness_of_fit_ref 1.055
_refine_ls_hydrogen_treatment constr
_refine_ls_matrix_type full
_refine_ls_number_parameters 156
_refine_ls_number_reflns 1773
_refine_ls_number_restraints 0
_refine_ls_restrained_S_all 1.055
_refine_ls_R_factor_all 0.0456
_refine_ls_R_factor_gt 0.0447
_refine_ls_shift/su_max 0.007
_refine_ls_shift/su_mean 0.000
_refine_ls_structure_factor_coef Fsqd
_refine_ls_weighting_details 'w=1/[\s^2^(Fo^2^)+(0.0848P)^2^+13.3174P] where P=(Fo^2^+2Fc^2^)/3'
_refine_ls_weighting_scheme calc
_refine_ls_wR_factor_gt 0.1248
_refine_ls_wR_factor_ref 0.1257
_reflns_Friedel_coverage 0.000
_reflns_number_gt 1715
_reflns_number_total 1773
_reflns_threshold_expression 'I > 2\s(I)'
_twin_special_details
;
Component 2 rotated by 179.9122\% 
 around [-0.00 -0.00 1.00] (reciprocal) or [0.42 -0.00 0.91] (direct)
;
_cod_data_source_file d1dt04283a2.cif
_cod_data_source_block linzg_1104_twin1_hklf4
_cod_database_code 7709342
_shelx_shelxl_version_number 2014/7
_chemical_oxdiff_formula 'C10 H6 Cu N O5'
_shelx_space_group_comment
;
The symmetry employed for this shelxl refinement is uniquely defined
by the following loop, which should always be used as a source of
symmetry information in preference to the above space-group names.
They are only intended as comments.
;
_olex2_refinement_description
;
1. Twinned data refinement
 Scales: 0.812(2)
 0.188(2)
2. Fixed Uiso
 At 1.2 times of:
  All C(H) groups
 At 1.5 times of:
  All O(H,H) groups
3.a Rotating group:
 O5(H5A,H5B)
3.b Aromatic/amide H refined with riding coordinates:
 C9(H9), C10(H10), C3(H3), C5(H5)
;
_olex2_submission_special_instructions 'No special instructions were received'
_oxdiff_exptl_absorpt_empirical_details
;
Empirical correction (ABSPACK) includes:
- Absorption correction using spherical harmonics
- Frame scaling
;
_oxdiff_exptl_absorpt_empirical_full_max 1.635
_oxdiff_exptl_absorpt_empirical_full_min 0.553
_oxdiff_twin_integration_method simultaneous
_oxdiff_twin_items 2

loop_
_space_group_symop_operation_xyz
'x, y, z'
'-x, y, -z+1/2'
'x+1/2, y+1/2, z'
'-x+1/2, y+1/2, -z+1/2'
'-x, -y, -z'
'x, -y, z-1/2'
'-x+1/2, -y+1/2, -z'
'x+1/2, -y+1/2, z-1/2'

loop_
_atom_site_label
_atom_site_type_symbol
_atom_site_fract_x
_atom_site_fract_y
_atom_site_fract_z
_atom_site_U_iso_or_equiv
_atom_site_adp_type
_atom_site_occupancy
_atom_site_site_symmetry_order
_atom_site_calc_flag
_atom_site_refinement_flags_posn
_atom_site_refinement_flags_adp
_atom_site_refinement_flags_occupancy
_atom_site_disorder_assembly
_atom_site_disorder_group
Cu1 Cu 0.77895(4) 0.10920(12) 0.30008(2) 0.0071(2) Uani 1 1 d . . . A 1
O5 O 0.9054(2) 0.3800(6) 0.32563(12) 0.0119(7) Uani 1 1 d . . . . .
H5A H 0.9299 0.4223 0.2992 0.018 Uiso 1 1 d GR . . A .
H5B H 0.9011 0.2660 0.3480 0.018 Uiso 1 1 d GR . . . .
O3 O 0.6922(2) 0.4318(6) 0.25968(11) 0.0088(6) Uani 1 1 d . . . . .
O4 O 0.6025(2) 0.7650(7) 0.27964(12) 0.0135(7) Uani 1 1 d . . . . .
C2 C 0.7209(3) 0.0708(9) 0.39344(17) 0.0088(9) Uani 1 1 d . . . . .
O2 O 0.8105(2) -0.3076(7) 0.43199(12) 0.0126(7) Uani 1 1 d . . . . .
N1 N 0.7087(3) 0.2117(7) 0.34975(14) 0.0069(7) Uani 1 1 d . . . . .
C6 C 0.6443(3) 0.4110(9) 0.33989(16) 0.0071(9) Uani 1 1 d . . . . .
O1 O 0.8241(2) -0.1735(6) 0.35254(12) 0.0123(7) Uani 1 1 d . . . . .
C7 C 0.6423(3) 0.5535(9) 0.28934(17) 0.0080(9) Uani 1 1 d . . . . .
C9 C 0.5592(3) 0.2796(9) 0.50840(17) 0.0098(9) Uani 1 1 d . . . . .
H9 H 0.5989 0.1311 0.5143 0.012 Uiso 1 1 calc R . . . .
C10 C 0.4908(3) 0.6466(9) 0.45471(17) 0.0111(9) Uani 1 1 d . . . . .
H10 H 0.4842 0.7462 0.4244 0.013 Uiso 1 1 calc R . . . .
C3 C 0.6713(3) 0.1343(9) 0.43166(17) 0.0090(9) Uani 1 1 d . . . . .
H3 H 0.6825 0.0386 0.4627 0.011 Uiso 1 1 calc R . . . .
C4 C 0.6045(3) 0.3432(8) 0.42289(16) 0.0079(8) Uani 1 1 d . . . . .
C8 C 0.5511(3) 0.4241(9) 0.46231(16) 0.0081(9) Uani 1 1 d . . . . .
C5 C 0.5908(3) 0.4817(9) 0.37492(16) 0.0089(9) Uani 1 1 d . . . . .
H5 H 0.5459 0.6193 0.3672 0.011 Uiso 1 1 calc R . . . .
C1 C 0.7913(3) -0.1568(8) 0.39510(17) 0.0079(9) Uani 1 1 d . . . . .

loop_
_atom_site_aniso_label
_atom_site_aniso_U_11
_atom_site_aniso_U_22
_atom_site_aniso_U_33
_atom_site_aniso_U_23
_atom_site_aniso_U_13
_atom_site_aniso_U_12
Cu1 0.0094(4) 0.0082(4) 0.0048(3) 0.0001(2) 0.0041(3) 0.0018(2)
O5 0.0131(16) 0.0123(17) 0.0108(15) 0.0012(12) 0.0039(12) 0.0004(13)
O3 0.0118(16) 0.0080(14) 0.0089(15) -0.0010(12) 0.0067(12) 0.0015(11)
O4 0.0167(17) 0.0126(17) 0.0119(15) 0.0056(13) 0.0051(12) 0.0075(13)
C2 0.012(2) 0.007(2) 0.009(2) -0.0003(17) 0.0051(17) -0.0001(17)
O2 0.0159(16) 0.0116(16) 0.0099(14) 0.0033(13) 0.0023(12) 0.0045(13)
N1 0.0066(17) 0.0063(18) 0.0075(16) -0.0007(15) 0.0015(13) 0.0035(14)
C6 0.0025(19) 0.011(2) 0.0061(19) 0.0025(17) -0.0018(15) -0.0007(16)
O1 0.0119(16) 0.0139(16) 0.0122(15) -0.0001(13) 0.0051(12) 0.0052(13)
C7 0.006(2) 0.009(2) 0.0095(19) -0.0005(17) 0.0030(16) -0.0015(17)
C9 0.009(2) 0.009(2) 0.011(2) -0.0003(17) 0.0030(17) 0.0038(17)
C10 0.012(2) 0.013(2) 0.009(2) 0.0030(17) 0.0053(17) 0.0002(18)
C3 0.012(2) 0.010(2) 0.0061(19) 0.0014(16) 0.0037(16) -0.0006(17)
C4 0.008(2) 0.009(2) 0.0079(19) -0.0022(16) 0.0043(16) -0.0018(18)
C8 0.009(2) 0.010(2) 0.0058(19) -0.0027(16) 0.0033(15) -0.0022(17)
C5 0.008(2) 0.010(2) 0.0090(19) -0.0004(17) 0.0034(16) 0.0011(17)
C1 0.006(2) 0.009(2) 0.008(2) -0.0010(16) 0.0015(15) 0.0007(17)

loop_
_atom_type_symbol
_atom_type_description
_atom_type_scat_dispersion_real
_atom_type_scat_dispersion_imag
_atom_type_scat_source
C C 0.0181 0.0091 'International Tables Vol C Tables 4.2.6.8 and 6.1.1.4'
H H 0.0000 0.0000 'International Tables Vol C Tables 4.2.6.8 and 6.1.1.4'
Cu Cu -1.9646 0.5888 'International Tables Vol C Tables 4.2.6.8 and 6.1.1.4'
N N 0.0311 0.0180 'International Tables Vol C Tables 4.2.6.8 and 6.1.1.4'
O O 0.0492 0.0322 'International Tables Vol C Tables 4.2.6.8 and 6.1.1.4'

loop_
_geom_angle_atom_site_label_1
_geom_angle_atom_site_label_2
_geom_angle_atom_site_label_3
_geom_angle
_geom_angle_site_symmetry_1
_geom_angle_site_symmetry_3
_geom_angle_publ_flag
O5 Cu1 H5B 22.2 . . ?
O3 Cu1 O5 102.89(13) 4_645 . ?
O3 Cu1 O5 89.37(12) . . ?
O3 Cu1 H5B 111.9 4_645 . ?
O3 Cu1 H5B 107.1 . . ?
O3 Cu1 O3 99.29(8) 4_645 . ?
O3 Cu1 O1 97.45(13) 4_645 . ?
N1 Cu1 O5 97.75(14) . . ?
N1 Cu1 H5B 88.2 . . ?
N1 Cu1 O3 78.59(13) . . ?
N1 Cu1 O3 159.25(15) . 4_645 ?
N1 Cu1 O1 81.55(14) . . ?
O1 Cu1 O5 98.35(13) . . ?
O1 Cu1 H5B 77.1 . . ?
O1 Cu1 O3 159.50(12) . . ?
Cu1 O5 H5A 110.8 . . ?
Cu1 O5 H5B 65.8 . . ?
H5A O5 H5B 146.8 . . ?
Cu1 O3 Cu1 123.13(15) 4_655 . ?
C7 O3 Cu1 120.4(3) . 4_655 ?
C7 O3 Cu1 112.5(3) . . ?
N1 C2 C3 121.1(4) . . ?
N1 C2 C1 112.4(4) . . ?
C3 C2 C1 126.5(4) . . ?
C2 N1 Cu1 117.9(3) . . ?
C2 N1 C6 120.8(4) . . ?
C6 N1 Cu1 121.1(3) . . ?
N1 C6 C7 113.5(4) . . ?
N1 C6 C5 121.6(4) . . ?
C5 C6 C7 124.8(4) . . ?
C1 O1 Cu1 115.2(3) . . ?
O3 C7 C6 113.3(4) . . ?
O4 C7 O3 125.2(4) . . ?
O4 C7 C6 121.4(4) . . ?
C10 C9 H9 119.4 5_666 . ?
C10 C9 C8 121.2(4) 5_666 . ?
C8 C9 H9 119.4 . . ?
C9 C10 H10 119.5 5_666 . ?
C9 C10 C8 121.0(4) 5_666 . ?
C8 C10 H10 119.5 . . ?
C2 C3 H3 120.3 . . ?
C2 C3 C4 119.4(4) . . ?
C4 C3 H3 120.3 . . ?
C3 C4 C8 122.1(4) . . ?
C3 C4 C5 117.7(4) . . ?
C5 C4 C8 120.2(4) . . ?
C9 C8 C10 117.8(4) . . ?
C9 C8 C4 120.9(4) . . ?
C10 C8 C4 121.3(4) . . ?
C6 C5 C4 119.3(4) . . ?
C6 C5 H5 120.4 . . ?
C4 C5 H5 120.4 . . ?
O2 C1 C2 121.4(4) . . ?
O2 C1 O1 125.7(4) . . ?
O1 C1 C2 112.8(4) . . ?

loop_
_geom_bond_atom_site_label_1
_geom_bond_atom_site_label_2
_geom_bond_distance
_geom_bond_site_symmetry_2
_geom_bond_publ_flag
Cu1 O5 2.218(3) . ?
Cu1 H5B 2.0248 . ?
Cu1 O3 2.161(3) . ?
Cu1 O3 1.939(3) 4_645 ?
Cu1 N1 1.893(4) . ?
Cu1 O1 1.985(3) . ?
O5 H5A 0.8751 . ?
O5 H5B 0.8386 . ?
O3 Cu1 1.939(3) 4_655 ?
O3 C7 1.324(5) . ?
O4 C7 1.211(6) . ?
C2 N1 1.328(6) . ?
C2 C3 1.394(6) . ?
C2 C1 1.517(6) . ?
O2 C1 1.213(6) . ?
N1 C6 1.341(6) . ?
C6 C7 1.507(6) . ?
C6 C5 1.372(6) . ?
O1 C1 1.313(5) . ?
C9 H9 0.9300 . ?
C9 C10 1.381(6) 5_666 ?
C9 C8 1.397(6) . ?
C10 C9 1.381(6) 5_666 ?
C10 H10 0.9300 . ?
C10 C8 1.399(6) . ?
C3 H3 0.9300 . ?
C3 C4 1.399(6) . ?
C4 C8 1.479(6) . ?
C4 C5 1.415(6) . ?
C5 H5 0.9300 . ?

loop_
_geom_torsion_atom_site_label_1
_geom_torsion_atom_site_label_2
_geom_torsion_atom_site_label_3
_geom_torsion_atom_site_label_4
_geom_torsion
_geom_torsion_site_symmetry_1
_geom_torsion_site_symmetry_2
_geom_torsion_site_symmetry_3
_geom_torsion_site_symmetry_4
_geom_torsion_publ_flag
Cu1 O3 C7 O4 166.3(4) . . . . ?
Cu1 O3 C7 O4 8.1(6) 4_655 . . . ?
Cu1 O3 C7 C6 -9.9(4) . . . . ?
Cu1 O3 C7 C6 -168.1(3) 4_655 . . . ?
Cu1 N1 C6 C7 -5.5(5) . . . . ?
Cu1 N1 C6 C5 178.0(3) . . . . ?
Cu1 O1 C1 C2 3.0(5) . . . . ?
Cu1 O1 C1 O2 -179.4(4) . . . . ?
O5 Cu1 N1 C2 -95.8(3) . . . . ?
O5 Cu1 N1 C6 88.0(3) . . . . ?
O3 Cu1 N1 C2 176.5(3) . . . . ?
O3 Cu1 N1 C2 90.3(5) 4_645 . . . ?
O3 Cu1 N1 C6 0.2(3) . . . . ?
O3 Cu1 N1 C6 -85.9(5) 4_645 . . . ?
C2 N1 C6 C7 178.3(4) . . . . ?
C2 N1 C6 C5 1.8(7) . . . . ?
C2 C3 C4 C8 -178.7(4) . . . . ?
C2 C3 C4 C5 -0.1(7) . . . . ?
N1 C2 C3 C4 2.6(7) . . . . ?
N1 C2 C1 O2 -179.4(4) . . . . ?
N1 C2 C1 O1 -1.7(5) . . . . ?
N1 C6 C7 O3 10.3(5) . . . . ?
N1 C6 C7 O4 -166.1(4) . . . . ?
N1 C6 C5 C4 0.7(7) . . . . ?
O1 Cu1 N1 C2 1.6(3) . . . . ?
O1 Cu1 N1 C6 -174.6(4) . . . . ?
C7 C6 C5 C4 -175.4(4) . . . . ?
C9 C10 C8 C9 -0.1(8) 5_666 . . . ?
C9 C10 C8 C4 179.7(4) 5_666 . . . ?
C10 C9 C8 C10 0.1(8) 5_666 . . . ?
C10 C9 C8 C4 -179.7(4) 5_666 . . . ?
C3 C2 N1 Cu1 -179.8(3) . . . . ?
C3 C2 N1 C6 -3.5(7) . . . . ?
C3 C2 C1 O2 -0.1(7) . . . . ?
C3 C2 C1 O1 177.6(4) . . . . ?
C3 C4 C8 C9 -5.5(7) . . . . ?
C3 C4 C8 C10 174.7(4) . . . . ?
C3 C4 C5 C6 -1.5(6) . . . . ?
C8 C4 C5 C6 177.1(4) . . . . ?
C5 C6 C7 O3 -173.3(4) . . . . ?
C5 C6 C7 O4 10.3(7) . . . . ?
C5 C4 C8 C9 176.0(4) . . . . ?
C5 C4 C8 C10 -3.8(6) . . . . ?
C1 C2 N1 Cu1 -0.5(5) . . . . ?
C1 C2 N1 C6 175.8(4) . . . . ?
C1 C2 C3 C4 -176.6(4) . . . . ?

loop_
_twin_individual_id
_twin_individual_mass_fraction_refined
_oxdiff_twin_reflns_isolated
_oxdiff_twin_reflns_overlapped
_twin_individual_twin_lattice_type
_twin_individual_twin_matrix_11
_twin_individual_twin_matrix_12
_twin_individual_twin_matrix_13
_twin_individual_twin_matrix_21
_twin_individual_twin_matrix_22
_twin_individual_twin_matrix_23
_twin_individual_twin_matrix_31
_twin_individual_twin_matrix_32
_twin_individual_twin_matrix_33
1 0.812(2) 1014 2461 ref 1.0000 0.0000 0.0000 0.0000 1.0000 0.0000 0.0000 0.0000 1.0000
2 0.188(2) 0 2461 nmt -0.9976 -0.0078 -0.0006 0.0003 -0.9994 -0.0000 0.9193 -0.0030 1.0007
